data_9016193
loop_
_publ_author_name
'Vanhoyland, G.'
'Bouree, F.'
'Van Bael, M. K.'
'Mullens, J.'
'Van Poucke, L. C.'

_publ_section_title
;
 Structure determination and refinement of acid strontium oxalate from X-ray
 and neutron powder diffraction
 _cod_database_code 1000002
;
_journal_name_full 'Journal of Solid State Chemistry'
_journal_page_first 283
_journal_page_last 288
_journal_paper_doi 10.1006/jssc.2000.9057
_journal_volume 157
_journal_year 2001
_chemical_formula_sum 'C3 H3 O7 Sr'
_space_group_IT_number 14
_symmetry_space_group_name_Hall '-P 2yn'
_symmetry_space_group_name_H-M 'P 1 21/n 1'
_cell_angle_alpha 90
_cell_angle_beta 97.60
_cell_angle_gamma 90
_cell_formula_units_Z 4
_cell_length_a 6.341
_cell_length_b 16.880
_cell_length_c 5.7798
_cell_volume 613.213
_database_code_amcsd 0013996
_exptl_crystal_density_diffrn 2.585
_cod_duplicate_entry 1000002
_cod_original_formula_sum 'Sr O7 C3 H3'
_cod_database_code 9016193
_amcsd_formula_title 'Strontium oxalate'

loop_
_space_group_symop_operation_xyz
x,y,z
1/2+x,1/2-y,1/2+z
1/2-x,1/2+y,1/2-z
-x,-y,-z

loop_
_atom_site_label
_atom_site_fract_x
_atom_site_fract_y
_atom_site_fract_z
_atom_site_type_symbol
_atom_site_attached_hydrogens
Sr 0.87860 0.41840 0.73850 Sr 0
O1 0.61710 0.22900 0.15970 O 0
O2 0.67490 0.28130 0.75320 O 0
Ow3 0.86130 0.56300 0.57150 O 0
O4 0.77590 0.50720 0.06790 O 0
O5 0.57340 0.16820 0.56610 O 0
O6 0.51390 0.55490 0.26120 O 0
O7 0.69780 0.34930 0.33150 O 0
C1 0.63000 0.23840 0.57650 C 0
C2 0.58490 0.51770 0.09120 C 0
C3 0.64950 0.27900 0.33780 C 0
Hw1 0.78040 0.07000 0.02190 H 0
Hw2 0.63170 0.10410 0.80190 H 0
H3 0.14730 0.24560 0.50270 H 0

loop_
_cod_changelog_entry_id
_cod_changelog_entry_author
_cod_changelog_entry_date
_cod_changelog_entry_text
1
;cod-tools version 3.8.0
Id: cif_guess_AMCSD_atom_types 9581 2023-05-17 12:35:41Z saulius
;
2023-05-23T09:21:37+03:00
;Derived atom types and hydrogen counts
from atom names that follow the AMCSD naming convention
(Wat == water, O-H == hydroxyl).
;

loop_
_cod_related_entry_id
_cod_related_entry_database
_cod_related_entry_code
1 AMCSD 0013996
